data_2005645
loop_
_publ_author_name
'Li, Q.'
'Mak, T. C. W.'

_publ_section_title
;
 Tetra-<i>n</i>-butylammonium Chloride--Thiourea (1/2), a Layer-Type
 Inclusion Compound
;
_journal_issue 11
_journal_name_full 'Acta Crystallographica Section C'
_journal_page_first 2830
_journal_page_last 2832
_journal_paper_doi 10.1107/S0108270196008268
_journal_volume 52
_journal_year 1996
_chemical_formula_iupac 'C16 H36 N + , Cl - , 2C H4 N2 S'
_chemical_formula_structural '(n-C4 H9 )4 N Cl, 2(N H2 )2 C S'
_chemical_formula_sum 'C18 H44 Cl N5 S2'
_chemical_formula_weight 430.15
_chemical_name_common 'Tetra-n-butylammonium Chloride-Thiourea (1/2)'
_chemical_name_systematic
;
 ?
;
_space_group_IT_number 4
_symmetry_cell_setting monoclinic
_symmetry_space_group_name_Hall 'P 2yb'
_symmetry_space_group_name_H-M 'P 1 21 1'
_audit_creation_method SHELXL
_cell_angle_alpha 90.00
_cell_angle_beta 92.00(3)
_cell_angle_gamma 90.00
_cell_formula_units_Z 2
_cell_length_a 8.754(2)
_cell_length_b 8.857(2)
_cell_length_c 16.748(3)
_cell_measurement_reflns_used 25
_cell_measurement_temperature 293(2)
_cell_measurement_theta_max 12.5
_cell_measurement_theta_min 5
_cell_volume 1297.8(5)
_computing_cell_refinement 'Siemens diffractometer software'
_computing_data_collection 'Siemens diffractometer software'
_computing_data_reduction 'SHELXTL/PC (Sheldrick, 1990a)'
_computing_molecular_graphics SHELXTL/PC
_computing_publication_material SHELXL93
_computing_structure_refinement 'SHELXL93 (Sheldrick, 1993)'
_computing_structure_solution 'SHELXS86 (Sheldrick, 1990b)'
_diffrn_ambient_temperature 293(2)
_diffrn_measurement_device 'Siemens R3m/V 4-circle-diffractometer'
_diffrn_measurement_method '\w scans'
_diffrn_radiation_monochromator graphite
_diffrn_radiation_source 'fine-focus sealed tube'
_diffrn_radiation_type MoK\a
_diffrn_radiation_wavelength 0.71073
_diffrn_reflns_av_R_equivalents 0.0511
_diffrn_reflns_av_sigmaI/netI 0.0262
_diffrn_reflns_limit_h_max 9
_diffrn_reflns_limit_h_min 0
_diffrn_reflns_limit_k_max 9
_diffrn_reflns_limit_k_min 0
_diffrn_reflns_limit_l_max 18
_diffrn_reflns_limit_l_min -18
_diffrn_reflns_number 2108
_diffrn_reflns_theta_max 23.04
_diffrn_reflns_theta_min 2.33
_diffrn_standards_decay_% 2
_diffrn_standards_interval_count 100
_diffrn_standards_number 2
_exptl_absorpt_coefficient_mu 0.320
_exptl_absorpt_correction_T_max 0.908
_exptl_absorpt_correction_T_min 0.752
_exptl_absorpt_correction_type '\y scan (Kopfmann & Huber, 1968)'
_exptl_crystal_colour Colorless
_exptl_crystal_density_diffrn 1.101
_exptl_crystal_density_meas 1.192
_exptl_crystal_density_method 'flotation in n-hexane/CCl~4~'
_exptl_crystal_description 'Transparent block'
_exptl_crystal_F_000 472
_exptl_crystal_size_max 0.48
_exptl_crystal_size_mid 0.42
_exptl_crystal_size_min 0.32
_refine_diff_density_max 0.389
_refine_diff_density_min -0.280
_refine_ls_abs_structure_details 'Flack (1983) parameter = -0.2 (2)'
_refine_ls_abs_structure_Flack -0.17(16)
_refine_ls_extinction_method none
_refine_ls_goodness_of_fit_all 1.061
_refine_ls_goodness_of_fit_obs 1.098
_refine_ls_hydrogen_treatment 'H atoms riding, C-H 0.96 \%A'
_refine_ls_matrix_type full
_refine_ls_number_parameters 234
_refine_ls_number_reflns 1959
_refine_ls_number_restraints 4
_refine_ls_restrained_S_all 1.095
_refine_ls_restrained_S_obs 1.139
_refine_ls_R_factor_all 0.0619
_refine_ls_R_factor_obs 0.0501
_refine_ls_shift/esd_max 0.000
_refine_ls_shift/esd_mean 0.000
_refine_ls_structure_factor_coef Fsqd
_refine_ls_weighting_details 'w=1/[\s^2^(Fo^2^)+(0.0911P)^2^+0.3415P] where P=(Fo^2^+2Fc^2^)/3'
_refine_ls_weighting_scheme calc
_refine_ls_wR_factor_all 0.1476
_refine_ls_wR_factor_obs 0.1371
_reflns_number_observed 1618
_reflns_number_total 1959
_reflns_observed_criterion >2sigma(I)
_cod_data_source_file kh1101.cif
_cod_data_source_block tb4cl
_cod_depositor_comments
;
The following automatic conversions were performed:
'_symmetry_cell_setting' value 'Monoclinic' changed to 'monoclinic'
according to '/home/saulius/struct/CIF-dictionaries/cif_core.dic'
dictionary named 'cif_core.dic' version 2.4.1 from 2010-06-29.

Automatic conversion script
Id: cif_fix_enum 1527 2010-12-29 10:47:43Z saulius 

The following automatic conversions were performed:

'_symmetry_cell_setting' value 'Monoclinic' changed to 'monoclinic'
according to /home/saulius/struct/CIF-dictionaries/cif_core.dic
dictionary named 'cif_core.dic' version 2.4.1 from 2010-06-29.

Automatic conversion script
Id: cif_fix_values 1715 2011-07-08 13:25:40Z adriana 

The following automatic conversions were performed:

'_refine_ls_weighting_scheme' value 'calc
w=1/[\s^2^(Fo^2^)+(0.0911P)^2^+0.3415P] where P=(Fo^2^+2Fc^2^)/3' was
changed to 'calc'. New tag '_refine_ls_weighting_details' was
created. The value of the new tag was set to
'w=1/[\s^2^(Fo^2^)+(0.0911P)^2^+0.3415P] where P=(Fo^2^+2Fc^2^)/3'.

Automatic conversion script
Id: cif_fix_values 3143 2015-03-26 13:38:13Z robertas 
;
_cod_original_sg_symbol_H-M 'P 21'
_cod_database_code 2005645

loop_
_symmetry_equiv_pos_as_xyz
'x, y, z'
'-x, y+1/2, -z'

loop_
_atom_site_aniso_label
_atom_site_aniso_U_11
_atom_site_aniso_U_22
_atom_site_aniso_U_33
_atom_site_aniso_U_12
_atom_site_aniso_U_13
_atom_site_aniso_U_23
S1 0.1012(11) 0.0512(8) 0.0693(8) -0.0003(11) 0.0387(8) 0.0000(10)
C1 0.062(3) 0.051(3) 0.047(2) -0.002(4) 0.007(2) -0.002(4)
N1 0.083(4) 0.055(3) 0.070(3) -0.001(3) 0.033(3) 0.006(3)
N2 0.078(4) 0.049(3) 0.067(3) 0.000(3) 0.021(3) -0.002(3)
S2 0.1146(12) 0.0564(9) 0.0695(9) 0.0029(12) 0.0337(8) 0.0012(11)
C2 0.055(3) 0.057(3) 0.061(3) 0.005(4) 0.006(2) 0.002(4)
N3 0.086(4) 0.050(3) 0.064(3) 0.002(3) 0.016(3) 0.003(3)
N4 0.087(4) 0.061(4) 0.070(4) 0.013(3) 0.022(3) 0.002(3)
N5 0.051(2) 0.057(3) 0.068(3) -0.006(2) 0.004(2) 0.000(2)
C3 0.053(3) 0.056(4) 0.097(5) -0.014(3) 0.000(3) -0.004(3)
C4 0.061(4) 0.092(5) 0.100(5) -0.004(4) 0.012(4) -0.002(4)
C5 0.069(4) 0.117(7) 0.113(6) 0.001(5) 0.020(4) 0.017(5)
C6 0.082(5) 0.204(13) 0.141(8) 0.007(7) 0.035(5) 0.076(8)
C7 0.048(3) 0.072(4) 0.068(3) -0.002(3) -0.001(3) -0.002(3)
C8 0.076(4) 0.083(5) 0.108(5) 0.013(4) 0.006(3) -0.014(4)
C9 0.102(5) 0.117(7) 0.081(4) 0.041(5) 0.011(4) -0.013(5)
C10 0.108(6) 0.192(12) 0.116(6) 0.046(9) 0.007(5) -0.043(9)
C11 0.064(4) 0.062(4) 0.082(4) -0.017(3) 0.008(3) -0.003(3)
C12 0.079(4) 0.078(6) 0.123(6) -0.001(4) 0.019(4) 0.004(5)
C13 0.099(6) 0.069(6) 0.168(10) -0.015(5) 0.004(6) -0.014(6)
C14 0.148(9) 0.112(8) 0.160(10) -0.015(7) -0.008(8) -0.037(8)
C15 0.070(4) 0.096(5) 0.072(4) -0.006(4) -0.013(3) -0.004(4)
C16 0.073(4) 0.133(7) 0.063(4) 0.004(5) -0.003(3) 0.014(4)
C17 0.108(6) 0.168(9) 0.074(5) 0.035(7) -0.005(5) 0.017(6)
C18 0.177(11) 0.183(12) 0.082(6) 0.034(10) -0.017(6) 0.020(7)
Cl1 0.0904(10) 0.103(2) 0.0707(9) 0.0260(13) 0.0372(7) 0.0116(11)

loop_
_atom_site_label
_atom_site_occupancy
_atom_site_fract_x
_atom_site_fract_y
_atom_site_fract_z
_atom_site_U_iso_or_equiv
_atom_site_thermal_displace_type
_atom_site_calc_flag
_atom_site_refinement_flags
_atom_site_type_symbol
S1 1 0.4626(2) 0.6349 0.53077(8) 0.0731(5) Uani d . S
C1 1 0.5862(5) 0.6337(9) 0.4552(3) 0.0534(12) Uani d . C
N1 1 0.6214(6) 0.7619(7) 0.4176(3) 0.069(2) Uani d . N
H1A 1 0.5764 0.8483 0.4325 0.080 Uiso d R H
H1B 1 0.6877 0.7625 0.3777 0.080 Uiso d R H
N2 1 0.6511(7) 0.5097(7) 0.4308(3) 0.0645(14) Uani d . N
H2A 1 0.6279 0.4214 0.4541 0.080 Uiso d R H
H2B 1 0.7173 0.5118 0.3909 0.080 Uiso d R H
S2 1 0.0148(2) 0.6347(3) 0.96320(9) 0.0794(5) Uani d . S
C2 1 -0.0590(5) 0.6312(9) 1.0549(3) 0.0574(12) Uani d . C
N3 1 -0.0913(7) 0.5054(7) 1.0922(3) 0.066(2) Uani d . N
H3A 1 -0.0747 0.4155 1.0691 0.080 Uiso d R H
H3B 1 -0.1307 0.5096 1.1410 0.080 Uiso d R H
N4 1 -0.0869(7) 0.7606(8) 1.0942(3) 0.072(2) Uani d . N
H4A 1 -0.0648 0.8496 1.0714 0.080 Uiso d R H
H4B 1 -0.1264 0.7584 1.1430 0.080 Uiso d R H
N5 1 0.3412(5) 0.4046(6) 0.2268(3) 0.0589(12) Uani d . N
C3 1 0.1948(7) 0.3356(8) 0.2609(4) 0.069(2) Uani d . C
H3C 1 0.1871 0.2331 0.2426 0.080 Uiso d R H
H3D 1 0.1095 0.3904 0.2378 0.080 Uiso d R H
C4 1 0.1796(8) 0.3384(10) 0.3479(5) 0.084(2) Uani d . C
H4C 1 0.1851 0.4400 0.3677 0.080 Uiso d R H
H4D 1 0.2617 0.2811 0.3724 0.080 Uiso d R H
C5 1 0.0299(8) 0.2703(12) 0.3711(4) 0.099(2) Uani d D C
H5A 1 0.0262 0.1685 0.3515 0.090 Uiso d R H
H5B 1 -0.0510 0.3264 0.3447 0.090 Uiso d R H
C6 1 0.0070(9) 0.2683(16) 0.4598(5) 0.142(5) Uani d D C
H6A 1 -0.0898 0.2237 0.4713 0.100 Uiso d R H
H6B 1 0.0877 0.2113 0.4859 0.100 Uiso d R H
H6C 1 0.0099 0.3704 0.4790 0.100 Uiso d R H
C7 1 0.4826(6) 0.3229(8) 0.2616(3) 0.0624(15) Uani d . C
H7A 1 0.4880 0.3343 0.3186 0.080 Uiso d R H
H7B 1 0.5713 0.3709 0.2409 0.080 Uiso d R H
C8 1 0.4933(7) 0.1584(10) 0.2421(4) 0.089(2) Uani d . C
H8A 1 0.4699 0.1447 0.1861 0.080 Uiso d R H
H8B 1 0.4167 0.1064 0.2711 0.080 Uiso d R H
C9 1 0.6489(8) 0.0899(11) 0.2636(4) 0.100(3) Uani d D C
H9A 1 0.6356 -0.0170 0.2699 0.080 Uiso d R H
H9B 1 0.6854 0.1298 0.3140 0.080 Uiso d R H
C10 1 0.7631(9) 0.1179(17) 0.2064(5) 0.139(4) Uani d D C
H10A 1 0.8571 0.0704 0.2237 0.080 Uiso d R H
H10B 1 0.7290 0.0761 0.1560 0.080 Uiso d R H
H10C 1 0.7794 0.2245 0.2006 0.080 Uiso d R H
C11 1 0.3566(7) 0.5678(8) 0.2544(4) 0.069(2) Uani d . C
H11A 1 0.4512 0.6074 0.2358 0.080 Uiso d R H
H11B 1 0.3616 0.5699 0.3117 0.080 Uiso d R H
C12 1 0.2273(8) 0.6723(9) 0.2258(5) 0.093(2) Uani d . C
H12A 1 0.1318 0.6260 0.2381 0.080 Uiso d R H
H12B 1 0.2308 0.6821 0.1688 0.080 Uiso d R H
C13 1 0.2408(11) 0.8251(11) 0.2621(6) 0.112(3) Uani d D C
H13A 1 0.1757 0.8921 0.2313 0.080 Uiso d R H
H13B 1 0.3436 0.8614 0.2587 0.080 Uiso d R H
C14 1 0.1911(14) 0.8353(13) 0.3456(7) 0.140(4) Uani d D C
H14A 1 0.2002 0.9373 0.3645 0.080 Uiso d R H
H14B 1 0.0873 0.8020 0.3496 0.080 Uiso d R H
H14C 1 0.2573 0.7710 0.3774 0.080 Uiso d R H
C15 1 0.3286(7) 0.3914(10) 0.1367(4) 0.079(2) Uani d . C
H15A 1 0.2463 0.4546 0.1173 0.080 Uiso d R H
H15B 1 0.3037 0.2889 0.1227 0.080 Uiso d R H
C16 1 0.4686(7) 0.4367(12) 0.0938(4) 0.090(2) Uani d . C
H16A 1 0.5527 0.3747 0.1121 0.080 Uiso d R H
H16B 1 0.4931 0.5405 0.1046 0.080 Uiso d R H
C17 1 0.4419(10) 0.4174(15) 0.0052(4) 0.117(3) Uani d D C
H17A 1 0.3767 0.4971 -0.0147 0.090 Uiso d R H
H17B 1 0.3883 0.3236 -0.0023 0.090 Uiso d R H
C18 1 0.5751(12) 0.4107(18) -0.0449(5) 0.148(4) Uani d D C
H18A 1 0.5498 0.3952 -0.1005 0.100 Uiso d R H
H18B 1 0.6279 0.5051 -0.0381 0.100 Uiso d R H
H18C 1 0.6396 0.3300 -0.0256 0.100 Uiso d R H
Cl1 1 0.2045(2) 0.1146(3) 0.73726(9) 0.0874(6) Uani d . Cl

loop_
_atom_type_symbol
_atom_type_description
_atom_type_scat_dispersion_real
_atom_type_scat_dispersion_imag
_atom_type_scat_source
C C 0.0033 0.0016 'International Tables Vol C Tables 4.2.6.8 and 6.1.1.4'
H H 0.0000 0.0000 'International Tables Vol C Tables 4.2.6.8 and 6.1.1.4'
N N 0.0061 0.0033 'International Tables Vol C Tables 4.2.6.8 and 6.1.1.4'
S S 0.1246 0.1234 'International Tables Vol C Tables 4.2.6.8 and 6.1.1.4'
Cl Cl 0.1484 0.1585 'International Tables Vol C Tables 4.2.6.8 and 6.1.1.4'

loop_
_geom_angle_atom_site_label_1
_geom_angle_atom_site_label_2
_geom_angle_atom_site_label_3
_geom_angle_site_symmetry_1
_geom_angle_site_symmetry_2
_geom_angle_site_symmetry_3
_geom_angle
_geom_angle_publ_flag
N2 C1 N1 . . . 117.1(4) yes
N2 C1 S1 . . . 122.3(5) yes
N1 C1 S1 . . . 120.6(5) yes
N3 C2 N4 . . . 116.4(4) yes
N3 C2 S2 . . . 123.0(6) yes
N4 C2 S2 . . . 120.6(6) yes
C15 N5 C11 . . . 112.3(5) ?
C15 N5 C7 . . . 111.9(5) ?
C11 N5 C7 . . . 105.7(4) ?
C15 N5 C3 . . . 107.8(5) ?
C11 N5 C3 . . . 109.2(5) ?
C7 N5 C3 . . . 110.0(5) ?
C4 C3 N5 . . . 117.7(5) ?
C3 C4 C5 . . . 111.0(6) ?
C4 C5 C6 . . . 113.9(7) ?
C8 C7 N5 . . . 115.6(5) ?
C7 C8 C9 . . . 113.5(7) ?
C10 C9 C8 . . . 114.4(7) ?
N5 C11 C12 . . . 115.0(5) ?
C13 C12 C11 . . . 112.1(7) ?
C14 C13 C12 . . . 114.8(9) ?
C16 C15 N5 . . . 115.1(5) ?
C15 C16 C17 . . . 109.9(6) ?
C18 C17 C16 . . . 118.1(7) ?
N(1) S(1) N(2) 2_646 . 2_656 141.2(5) yes
N(2) Cl(1) N(3) 2_656 1_565 2_557 145.5(5) yes
N(3) S(2) N(4) 2_557 . 2_547 141.1(5) yes
N(4) Cl(1) N(1) 2_547 . 2_646 132.8(5) yes
Cl(1) N(1) S(1) . 2_646 . 132.1(5) yes
Cl(1) N(4) S(2) . 2_547 . 131.9(5) yes
Cl(1) N(2) S(1) 1_565 2_656 . 123.1(5) yes
Cl(1) N(3) S(2) 1_565 2_557 . 126.1(5) yes
N(3) Cl(1) N(4) 2_547 . 2_547 40.6(5) yes
N(4) Cl(1) N(1) 2_547 . 2_646 132.8(5) yes
N(1) Cl(1) N(2) 2_646 . 2_646 40.1(5) yes

loop_
_geom_bond_atom_site_label_1
_geom_bond_atom_site_label_2
_geom_bond_distance
_geom_bond_publ_flag
S1 C1 1.694(5) yes
C1 N2 1.308(9) yes
C1 N1 1.340(9) yes
S2 C2 1.688(5) yes
C2 N3 1.312(9) yes
C2 N4 1.347(10) yes
N5 C15 1.513(7) ?
N5 C11 1.522(8) ?
N5 C7 1.531(7) ?
N5 C3 1.547(7) ?
C3 C4 1.469(10) ?
C4 C5 1.505(9) ?
C5 C6 1.507(8) ?
C7 C8 1.497(10) ?
C8 C9 1.523(9) ?
C9 C10 1.430(8) ?
C11 C12 1.527(10) ?
C12 C13 1.486(12) ?
C13 C14 1.481(8) ?
C15 C16 1.498(9) ?
C16 C17 1.503(9) ?
C17 C18 1.462(8) ?

loop_
_geom_contact_atom_site_label_1
_geom_contact_atom_site_label_2
_geom_contact_distance
_geom_contact_site_symmetry_1
_geom_contact_publ_flag
N(1) S(1) 3.500(9) 2_646 yes
N(2) S(1) 3.531(9) 2_656 yes
N(3) S(2) 3.483(9) 2_557 yes
N(4) S(2) 3.514(9) 2_547 yes
N(1) Cl(1) 3.321(9) 2_646 yes
N(2) Cl(1) 3.261(9) 2_646 yes
N(3) Cl(1) 3.205(9) 2_547 yes
N(4) Cl(1) 3.302(9) 2_547 yes

loop_
_geom_torsion_atom_site_label_1
_geom_torsion_atom_site_label_2
_geom_torsion_atom_site_label_3
_geom_torsion_atom_site_label_4
_geom_torsion_site_symmetry_1
_geom_torsion_site_symmetry_2
_geom_torsion
_geom_torsion_publ_flag
C(1) N(2) S(1) C(1) 2_656 2_656 -15.2(4) no
C(1) N(1) S(1) C(1) 2_646 2_646 -9.6(5) no
C(2) N(3) S(2) C(2) 2_557 2_557 -5.9(5) no
C(2) N(4) S(2) C(2) 2_547 2_547 2.2(5) no

loop_
_cod_related_entry_id
_cod_related_entry_database
_cod_related_entry_code
1 ChemSpider 21138024
